data_4065842
loop_
_publ_author_name
'Bonello, Owen'
'Jones, Cameron'
'Stasch, Andreas'
'Woodul, William D.'

_publ_section_title
;
 Group 2 and 12 Metal Gallyl Complexes Containing Unsupported Ga&#x2212;M
 Covalent Bonds (M = Mg, Ca, Sr, Ba, Zn, Cd)&#x2020;
;
_journal_issue 21
_journal_name_full Organometallics
_journal_page_first 4914
_journal_paper_doi 10.1021/om1001606
_journal_volume 29
_journal_year 2010
_chemical_formula_sum 'C32 H52 Cd Ga I N4'
_chemical_formula_weight 801.80
_chemical_name_systematic
; 
 ? 
;
_space_group_IT_number 14
_symmetry_cell_setting monoclinic
_symmetry_space_group_name_Hall '-P 2yn'
_symmetry_space_group_name_H-M 'P 1 21/n 1'
_atom_sites_solution_hydrogens geom
_atom_sites_solution_primary direct
_atom_sites_solution_secondary difmap
_audit_creation_method SHELXL-97
_cell_angle_alpha 90.00
_cell_angle_beta 95.88(3)
_cell_angle_gamma 90.00
_cell_formula_units_Z 4
_cell_length_a 11.368(2)
_cell_length_b 14.249(3)
_cell_length_c 21.409(4)
_cell_measurement_temperature 123(2)
_cell_volume 3449.6(12)
_computing_structure_refinement 'SHELXL-97 (Sheldrick, 1997)'
_computing_structure_solution 'SHELXS-97 (Sheldrick, 1990)'
_diffrn_ambient_temperature 123(2)
_diffrn_measured_fraction_theta_full 0.993
_diffrn_measured_fraction_theta_max 0.993
_diffrn_measurement_device_type 'Nonius Kappa CCD'
_diffrn_radiation_monochromator graphite
_diffrn_radiation_source 'fine-focus sealed tube'
_diffrn_radiation_type MoK\a
_diffrn_radiation_wavelength 0.71073
_diffrn_reflns_av_R_equivalents 0.0982
_diffrn_reflns_av_sigmaI/netI 0.1151
_diffrn_reflns_limit_h_max 13
_diffrn_reflns_limit_h_min -13
_diffrn_reflns_limit_k_max 16
_diffrn_reflns_limit_k_min -16
_diffrn_reflns_limit_l_max 25
_diffrn_reflns_limit_l_min -25
_diffrn_reflns_number 11543
_diffrn_reflns_theta_full 24.88
_diffrn_reflns_theta_max 24.88
_diffrn_reflns_theta_min 2.56
_exptl_absorpt_coefficient_mu 2.318
_exptl_absorpt_correction_T_max 0.913
_exptl_absorpt_correction_T_min 0.848
_exptl_absorpt_correction_type multi-scan
_exptl_absorpt_process_details 'Sortav (Blessing, 1995)'
_exptl_crystal_colour orange
_exptl_crystal_density_diffrn 1.544
_exptl_crystal_density_method 'not measured'
_exptl_crystal_description block
_exptl_crystal_F_000 1616
_exptl_crystal_size_max 0.08
_exptl_crystal_size_mid 0.06
_exptl_crystal_size_min 0.04
_refine_diff_density_max 0.755
_refine_diff_density_min -0.793
_refine_diff_density_rms 0.133
_refine_ls_extinction_method none
_refine_ls_goodness_of_fit_ref 1.038
_refine_ls_hydrogen_treatment constr
_refine_ls_matrix_type full
_refine_ls_number_parameters 364
_refine_ls_number_reflns 5960
_refine_ls_number_restraints 0
_refine_ls_restrained_S_all 1.038
_refine_ls_R_factor_all 0.1104
_refine_ls_R_factor_gt 0.0555
_refine_ls_shift/su_max 0.001
_refine_ls_shift/su_mean 0.000
_refine_ls_structure_factor_coef Fsqd
_refine_ls_weighting_details 'calc w=1/[\s^2^(Fo^2^)+(0.0097P)^2^+3.7418P] where P=(Fo^2^+2Fc^2^)/3'
_refine_ls_weighting_scheme calc
_refine_ls_wR_factor_gt 0.0617
_refine_ls_wR_factor_ref 0.0702
_reflns_number_gt 3924
_reflns_number_total 5960
_reflns_threshold_expression >2sigma(I)
_cod_data_source_file om1001606_si_002.cif
_cod_data_source_block compound13dimeric
_cod_original_cell_volume 3449.9(12)
_cod_original_sg_symbol_H-M P2(1)/n
_cod_database_code 4065842

loop_
_symmetry_equiv_pos_as_xyz
'x, y, z'
'-x+1/2, y+1/2, -z+1/2'
'-x, -y, -z'
'x-1/2, -y-1/2, z-1/2'

loop_
_atom_site_label
_atom_site_type_symbol
_atom_site_fract_x
_atom_site_fract_y
_atom_site_fract_z
_atom_site_U_iso_or_equiv
_atom_site_adp_type
_atom_site_occupancy
_atom_site_symmetry_multiplicity
_atom_site_calc_flag
_atom_site_refinement_flags
I1 I 0.88128(4) -0.06996(3) 0.054300(19) 0.03323(13) Uani 1 1 d .
Cd1 Cd 0.91764(4) 0.12415(3) 0.05351(2) 0.02308(13) Uani 1 1 d .
Ga1 Ga 0.81627(5) 0.24077(4) -0.02461(3) 0.01817(16) Uani 1 1 d .
N1 N 0.7491(3) 0.3600(3) -0.0143(2) 0.0171(11) Uani 1 1 d .
C1 C 0.7002(4) 0.3942(4) -0.0726(3) 0.0204(14) Uani 1 1 d .
H1 H 0.6604 0.4529 -0.0764 0.025 Uiso 1 1 calc R
N2 N 0.7724(3) 0.2557(3) -0.11203(19) 0.0150(11) Uani 1 1 d .
C2 C 0.7124(4) 0.3406(4) -0.1223(3) 0.0188(14) Uani 1 1 d .
H2 H 0.6814 0.3594 -0.1632 0.023 Uiso 1 1 calc R
N3 N 0.8498(4) 0.1452(3) 0.1601(2) 0.0215(12) Uani 1 1 d .
C3 C 0.7068(5) 0.3994(3) 0.0411(3) 0.0170(14) Uani 1 1 d .
N4 N 1.0962(4) 0.1480(3) 0.1203(2) 0.0210(11) Uani 1 1 d .
C4 C 0.5945(4) 0.3728(4) 0.0570(3) 0.0184(13) Uani 1 1 d .
C5 C 0.5554(5) 0.4096(4) 0.1113(3) 0.0265(15) Uani 1 1 d .
H5 H 0.4793 0.3928 0.1224 0.032 Uiso 1 1 calc R
C6 C 0.6250(5) 0.4700(4) 0.1493(3) 0.0248(15) Uani 1 1 d .
H6 H 0.5979 0.4935 0.1868 0.030 Uiso 1 1 calc R
C7 C 0.7340(5) 0.4961(4) 0.1326(3) 0.0241(15) Uani 1 1 d .
H7 H 0.7818 0.5374 0.1592 0.029 Uiso 1 1 calc R
C8 C 0.7761(5) 0.4637(4) 0.0781(3) 0.0200(14) Uani 1 1 d .
C9 C 0.5168(4) 0.3030(4) 0.0175(3) 0.0193(14) Uani 1 1 d .
H9 H 0.5554 0.2908 -0.0217 0.023 Uiso 1 1 calc R
C10 C 0.5067(5) 0.2090(4) 0.0508(3) 0.0384(17) Uani 1 1 d .
H10A H 0.5852 0.1804 0.0585 0.058 Uiso 1 1 calc R
H10B H 0.4543 0.1672 0.0244 0.058 Uiso 1 1 calc R
H10C H 0.4741 0.2192 0.0909 0.058 Uiso 1 1 calc R
C11 C 0.3946(5) 0.3441(4) -0.0022(3) 0.0375(18) Uani 1 1 d .
H11A H 0.3539 0.3561 0.0352 0.056 Uiso 1 1 calc R
H11B H 0.3484 0.2995 -0.0296 0.056 Uiso 1 1 calc R
H11C H 0.4030 0.4031 -0.0249 0.056 Uiso 1 1 calc R
C12 C 0.8955(5) 0.4958(3) 0.0606(3) 0.0218(14) Uani 1 1 d .
H12 H 0.9036 0.4718 0.0174 0.026 Uiso 1 1 calc R
C13 C 0.9058(5) 0.6016(4) 0.0583(3) 0.0338(16) Uani 1 1 d .
H13A H 0.8901 0.6281 0.0989 0.051 Uiso 1 1 calc R
H13B H 0.8481 0.6263 0.0252 0.051 Uiso 1 1 calc R
H13C H 0.9857 0.6189 0.0493 0.051 Uiso 1 1 calc R
C14 C 0.9954(5) 0.4535(5) 0.1038(3) 0.050(2) Uani 1 1 d .
H14A H 1.0714 0.4740 0.0907 0.075 Uiso 1 1 calc R
H14B H 0.9905 0.3849 0.1017 0.075 Uiso 1 1 calc R
H14C H 0.9891 0.4742 0.1470 0.075 Uiso 1 1 calc R
C15 C 0.7603(5) 0.1914(4) -0.1634(2) 0.0173(13) Uani 1 1 d .
C16 C 0.6573(4) 0.1373(4) -0.1749(2) 0.0175(13) Uani 1 1 d .
C17 C 0.6448(5) 0.0796(4) -0.2269(3) 0.0232(14) Uani 1 1 d .
H17 H 0.5748 0.0433 -0.2350 0.028 Uiso 1 1 calc R
C18 C 0.7314(5) 0.0731(4) -0.2673(3) 0.0280(15) Uani 1 1 d .
H18 H 0.7207 0.0331 -0.3030 0.034 Uiso 1 1 calc R
C19 C 0.8341(5) 0.1254(4) -0.2554(3) 0.0244(14) Uani 1 1 d .
H19 H 0.8939 0.1205 -0.2832 0.029 Uiso 1 1 calc R
C20 C 0.8514(5) 0.1846(4) -0.2041(3) 0.0199(14) Uani 1 1 d .
C21 C 0.5597(4) 0.1388(4) -0.1306(3) 0.0229(14) Uani 1 1 d .
H21 H 0.5810 0.1882 -0.0982 0.028 Uiso 1 1 calc R
C22 C 0.5525(5) 0.0447(4) -0.0960(3) 0.0408(18) Uani 1 1 d .
H22A H 0.5347 -0.0057 -0.1267 0.061 Uiso 1 1 calc R
H22B H 0.4898 0.0479 -0.0679 0.061 Uiso 1 1 calc R
H22C H 0.6283 0.0319 -0.0714 0.061 Uiso 1 1 calc R
C23 C 0.4395(5) 0.1638(5) -0.1636(3) 0.051(2) Uani 1 1 d .
H23A H 0.4430 0.2262 -0.1826 0.077 Uiso 1 1 calc R
H23B H 0.3808 0.1639 -0.1332 0.077 Uiso 1 1 calc R
H23C H 0.4170 0.1174 -0.1965 0.077 Uiso 1 1 calc R
C24 C 0.9599(4) 0.2464(4) -0.1940(3) 0.0223(14) Uani 1 1 d .
H24 H 0.9743 0.2608 -0.1481 0.027 Uiso 1 1 calc R
C25 C 0.9404(5) 0.3387(4) -0.2291(3) 0.0382(18) Uani 1 1 d .
H25A H 0.9204 0.3260 -0.2739 0.057 Uiso 1 1 calc R
H25B H 1.0128 0.3764 -0.2233 0.057 Uiso 1 1 calc R
H25C H 0.8755 0.3731 -0.2128 0.057 Uiso 1 1 calc R
C26 C 1.0713(5) 0.1997(4) -0.2142(3) 0.0309(16) Uani 1 1 d .
H26A H 1.0799 0.1369 -0.1957 0.046 Uiso 1 1 calc R
H26B H 1.1407 0.2377 -0.1999 0.046 Uiso 1 1 calc R
H26C H 1.0644 0.1946 -0.2601 0.046 Uiso 1 1 calc R
C27 C 0.9590(4) 0.1274(4) 0.2020(3) 0.0258(15) Uani 1 1 d .
H27A H 0.9761 0.0592 0.2026 0.031 Uiso 1 1 calc R
H27B H 0.9465 0.1466 0.2452 0.031 Uiso 1 1 calc R
C28 C 1.0637(5) 0.1795(4) 0.1817(3) 0.0258(15) Uani 1 1 d .
H28A H 1.0453 0.2474 0.1794 0.031 Uiso 1 1 calc R
H28B H 1.1322 0.1707 0.2136 0.031 Uiso 1 1 calc R
C29 C 0.7567(5) 0.0792(4) 0.1752(3) 0.0340(16) Uani 1 1 d .
H29A H 0.7407 0.0882 0.2189 0.051 Uiso 1 1 calc R
H29B H 0.7831 0.0147 0.1694 0.051 Uiso 1 1 calc R
H29C H 0.6843 0.0911 0.1473 0.051 Uiso 1 1 calc R
C30 C 0.8074(5) 0.2413(4) 0.1680(3) 0.0318(16) Uani 1 1 d .
H30A H 0.7337 0.2510 0.1408 0.048 Uiso 1 1 calc R
H30B H 0.8672 0.2860 0.1567 0.048 Uiso 1 1 calc R
H30C H 0.7930 0.2511 0.2119 0.048 Uiso 1 1 calc R
C31 C 1.1625(5) 0.0589(4) 0.1280(3) 0.0338(16) Uani 1 1 d .
H31A H 1.2353 0.0688 0.1559 0.051 Uiso 1 1 calc R
H31B H 1.1824 0.0372 0.0869 0.051 Uiso 1 1 calc R
H31C H 1.1137 0.0115 0.1463 0.051 Uiso 1 1 calc R
C32 C 1.1743(5) 0.2190(4) 0.0956(3) 0.0287(16) Uani 1 1 d .
H32A H 1.1316 0.2785 0.0894 0.043 Uiso 1 1 calc R
H32B H 1.1987 0.1974 0.0554 0.043 Uiso 1 1 calc R
H32C H 1.2444 0.2281 0.1257 0.043 Uiso 1 1 calc R

loop_
_atom_site_aniso_label
_atom_site_aniso_U_11
_atom_site_aniso_U_22
_atom_site_aniso_U_33
_atom_site_aniso_U_23
_atom_site_aniso_U_13
_atom_site_aniso_U_12
I1 0.0483(3) 0.0235(2) 0.0288(3) 0.0002(2) 0.0082(2) -0.0008(2)
Cd1 0.0265(3) 0.0216(2) 0.0203(3) 0.0029(2) -0.0015(2) 0.0024(2)
Ga1 0.0188(3) 0.0194(4) 0.0162(4) -0.0003(3) 0.0012(3) 0.0017(3)
N1 0.021(3) 0.017(3) 0.013(3) 0.001(2) 0.003(2) 0.000(2)
C1 0.021(3) 0.021(3) 0.019(4) 0.000(3) 0.000(3) 0.003(3)
N2 0.018(3) 0.014(2) 0.013(3) 0.001(2) 0.000(2) 0.001(2)
C2 0.022(3) 0.021(3) 0.012(3) 0.002(3) -0.004(3) -0.004(3)
N3 0.019(3) 0.020(3) 0.026(3) 0.003(2) 0.001(2) 0.002(2)
C3 0.025(3) 0.008(3) 0.019(4) 0.005(3) 0.006(3) 0.006(3)
N4 0.027(3) 0.019(3) 0.017(3) 0.003(2) 0.002(2) 0.006(2)
C4 0.019(3) 0.015(3) 0.021(4) 0.005(3) 0.002(3) 0.003(3)
C5 0.021(3) 0.029(4) 0.031(4) 0.003(3) 0.008(3) 0.000(3)
C6 0.028(4) 0.028(4) 0.020(4) -0.004(3) 0.008(3) 0.001(3)
C7 0.032(4) 0.027(4) 0.013(4) -0.004(3) 0.001(3) -0.001(3)
C8 0.028(4) 0.016(3) 0.016(3) 0.003(3) 0.002(3) 0.005(3)
C9 0.015(3) 0.019(3) 0.024(4) 0.002(3) 0.004(3) -0.002(3)
C10 0.031(4) 0.036(4) 0.047(5) 0.004(4) -0.004(3) -0.006(3)
C11 0.033(4) 0.035(4) 0.042(5) -0.004(3) -0.008(3) 0.004(3)
C12 0.029(4) 0.018(3) 0.019(4) -0.007(3) 0.003(3) 0.002(3)
C13 0.026(4) 0.035(4) 0.043(4) -0.003(3) 0.013(3) -0.006(3)
C14 0.028(4) 0.068(5) 0.054(5) 0.022(4) 0.005(4) 0.012(4)
C15 0.024(3) 0.016(3) 0.010(3) 0.004(3) -0.006(3) 0.002(3)
C16 0.019(3) 0.019(3) 0.013(3) -0.003(3) -0.002(3) 0.003(3)
C17 0.028(3) 0.023(3) 0.017(4) 0.007(3) -0.003(3) -0.004(3)
C18 0.046(4) 0.018(3) 0.018(4) -0.006(3) -0.004(3) -0.002(3)
C19 0.033(4) 0.024(3) 0.017(4) -0.003(3) 0.007(3) 0.002(3)
C20 0.024(3) 0.019(3) 0.016(4) 0.002(3) -0.001(3) 0.003(3)
C21 0.028(3) 0.018(3) 0.022(4) -0.002(3) -0.001(3) -0.002(3)
C22 0.037(4) 0.045(5) 0.044(4) 0.014(4) 0.020(3) 0.006(3)
C23 0.028(4) 0.069(5) 0.058(5) 0.027(4) 0.011(4) 0.014(4)
C24 0.024(3) 0.024(3) 0.019(4) -0.004(3) 0.002(3) 0.000(3)
C25 0.031(4) 0.026(4) 0.058(5) 0.002(4) 0.010(4) 0.000(3)
C26 0.032(4) 0.028(4) 0.034(4) 0.002(3) 0.008(3) -0.001(3)
C27 0.031(4) 0.029(4) 0.017(4) -0.002(3) 0.002(3) 0.004(3)
C28 0.027(3) 0.025(3) 0.024(4) -0.001(3) -0.005(3) 0.004(3)
C29 0.030(4) 0.039(4) 0.034(4) 0.006(3) 0.011(3) 0.000(3)
C30 0.022(3) 0.039(4) 0.035(4) 0.009(3) 0.004(3) 0.007(3)
C31 0.035(4) 0.032(4) 0.033(4) 0.003(3) -0.006(3) 0.019(3)
C32 0.026(3) 0.034(4) 0.026(4) -0.004(3) 0.004(3) -0.002(3)

loop_
_atom_type_symbol
_atom_type_description
_atom_type_scat_dispersion_real
_atom_type_scat_dispersion_imag
_atom_type_scat_source
C C 0.0033 0.0016 'International Tables Vol C Tables 4.2.6.8 and 6.1.1.4'
H H 0.0000 0.0000 'International Tables Vol C Tables 4.2.6.8 and 6.1.1.4'
N N 0.0061 0.0033 'International Tables Vol C Tables 4.2.6.8 and 6.1.1.4'
Ga Ga 0.2307 1.6083 'International Tables Vol C Tables 4.2.6.8 and 6.1.1.4'
Cd Cd -0.8075 1.2024 'International Tables Vol C Tables 4.2.6.8 and 6.1.1.4'
I I -0.4742 1.8119 'International Tables Vol C Tables 4.2.6.8 and 6.1.1.4'

loop_
_geom_angle_atom_site_label_1
_geom_angle_atom_site_label_2
_geom_angle_atom_site_label_3
_geom_angle
N4 Cd1 N3 76.03(14)
N4 Cd1 Ga1 126.93(10)
N3 Cd1 Ga1 111.09(10)
N4 Cd1 I1 104.74(10)
N3 Cd1 I1 93.07(10)
Ga1 Cd1 I1 126.28(3)
N1 Ga1 N2 86.90(18)
N1 Ga1 Cd1 132.23(13)
N2 Ga1 Cd1 140.87(13)
C1 N1 C3 117.6(4)
C1 N1 Ga1 109.7(3)
C3 N1 Ga1 128.5(3)
C2 C1 N1 116.7(5)
C2 N2 C15 115.4(4)
C2 N2 Ga1 109.1(3)
C15 N2 Ga1 133.0(3)
C1 C2 N2 117.6(5)
C30 N3 C29 108.5(4)
C30 N3 C27 110.8(4)
C29 N3 C27 109.5(4)
C30 N3 Cd1 110.7(3)
C29 N3 Cd1 114.8(3)
C27 N3 Cd1 102.4(3)
C8 C3 C4 120.8(5)
C8 C3 N1 120.3(5)
C4 C3 N1 118.8(5)
C28 N4 C31 109.6(4)
C28 N4 C32 108.9(4)
C31 N4 C32 108.0(4)
C28 N4 Cd1 107.7(3)
C31 N4 Cd1 109.7(3)
C32 N4 Cd1 112.9(3)
C5 C4 C3 118.5(5)
C5 C4 C9 119.5(5)
C3 C4 C9 122.0(5)
C6 C5 C4 121.1(5)
C7 C6 C5 119.6(5)
C6 C7 C8 121.8(5)
C7 C8 C3 118.1(5)
C7 C8 C12 120.2(5)
C3 C8 C12 121.7(5)
C11 C9 C10 110.8(4)
C11 C9 C4 111.2(4)
C10 C9 C4 112.2(4)
C13 C12 C14 111.2(5)
C13 C12 C8 112.5(4)
C14 C12 C8 111.4(5)
C16 C15 C20 120.1(5)
C16 C15 N2 120.1(5)
C20 C15 N2 119.8(5)
C17 C16 C15 119.0(5)
C17 C16 C21 119.1(5)
C15 C16 C21 121.9(5)
C16 C17 C18 121.7(5)
C17 C18 C19 119.3(5)
C20 C19 C18 121.5(5)
C19 C20 C15 118.3(5)
C19 C20 C24 121.1(5)
C15 C20 C24 120.4(5)
C23 C21 C16 113.0(5)
C23 C21 C22 109.8(5)
C16 C21 C22 111.3(4)
C20 C24 C25 110.9(4)
C20 C24 C26 113.1(4)
C25 C24 C26 108.5(4)
N3 C27 C28 112.3(4)
N4 C28 C27 112.7(4)

loop_
_geom_bond_atom_site_label_1
_geom_bond_atom_site_label_2
_geom_bond_distance
I1 Cd1 2.7970(8)
Cd1 N4 2.384(4)
Cd1 N3 2.500(4)
Cd1 Ga1 2.5479(9)
Ga1 N1 1.885(4)
Ga1 N2 1.899(4)
N1 C1 1.401(6)
N1 C3 1.439(6)
C1 C2 1.328(7)
N2 C2 1.395(6)
N2 C15 1.427(6)
N3 C30 1.468(6)
N3 C29 1.476(6)
N3 C27 1.477(6)
C3 C8 1.399(7)
C3 C4 1.406(7)
N4 C28 1.471(6)
N4 C31 1.477(6)
N4 C32 1.479(6)
C4 C5 1.389(7)
C4 C9 1.527(7)
C5 C6 1.379(7)
C6 C7 1.375(7)
C7 C8 1.386(7)
C8 C12 1.515(7)
C9 C11 1.527(7)
C9 C10 1.527(7)
C12 C13 1.513(7)
C12 C14 1.514(7)
C15 C16 1.403(7)
C15 C20 1.424(7)
C16 C17 1.379(7)
C16 C21 1.531(7)
C17 C18 1.379(7)
C18 C19 1.387(7)
C19 C20 1.384(7)
C20 C24 1.513(7)
C21 C23 1.515(7)
C21 C22 1.538(7)
C24 C25 1.520(7)
C24 C26 1.532(7)
C27 C28 1.505(7)
